data_4313550
loop_
_publ_author_name
'Olaf K\"uhl'
'Peter L\"onnecke'
'Joachim Heinicke'

_publ_section_title
;
 Formation and Structure of fac-[Mo(CO)3(C2H2[N(CH2But)]2Ge)3]: The First
 Structurally Characterized Group 6 Transition Metal Complex of an
 Unsaturated Diaminogermylene
;
_journal_name_full 'Inorganic Chemistry'
_journal_page_first 2836
_journal_page_last 2838
_journal_paper_doi 10.1021/ic0259991
_journal_volume 42
_journal_year 2003
_chemical_formula_sum 'C39 H72 Ge3 Mo N6 O3'
_chemical_formula_weight 986.74
_chemical_name_systematic
;
 ?
;
_space_group_IT_number 14
_symmetry_cell_setting monoclinic
_symmetry_space_group_name_Hall '-P 2ybc'
_symmetry_space_group_name_H-M 'P 1 21/c 1'
_atom_sites_solution_hydrogens geom
_atom_sites_solution_primary direct
_atom_sites_solution_secondary difmap
_audit_creation_method SHELXL-97
_cell_angle_alpha 90.00
_cell_angle_beta 96.398(3)
_cell_angle_gamma 90.00
_cell_formula_units_Z 4
_cell_length_a 19.525(3)
_cell_length_b 10.5325(17)
_cell_length_c 23.949(4)
_cell_measurement_reflns_used 1200
_cell_measurement_temperature 223(2)
_cell_measurement_theta_max 26.37
_cell_measurement_theta_min 1.05
_cell_volume 4894.4(14)
_computing_cell_refinement 'Bruker SAINT'
_computing_data_collection 'Bruker SMART'
_computing_data_reduction 'Bruker SAINT'
_computing_structure_refinement 'SHELXL-97 (Sheldrick, 1997)'
_computing_structure_solution 'SHELXS-97 (Sheldrick, 1990)'
_diffrn_ambient_temperature 223(2)
_diffrn_measured_fraction_theta_full 1.000
_diffrn_measured_fraction_theta_max 1.000
_diffrn_measurement_device_type 'CCD area detector'
_diffrn_measurement_method 'omega scans'
_diffrn_radiation_monochromator graphite
_diffrn_radiation_source 'fine-focus sealed tube'
_diffrn_radiation_type MoK\a
_diffrn_radiation_wavelength 0.71073
_diffrn_reflns_av_R_equivalents 0.0894
_diffrn_reflns_av_sigmaI/netI 0.1115
_diffrn_reflns_limit_h_max 24
_diffrn_reflns_limit_h_min -24
_diffrn_reflns_limit_k_max 12
_diffrn_reflns_limit_k_min -13
_diffrn_reflns_limit_l_max 13
_diffrn_reflns_limit_l_min -29
_diffrn_reflns_number 28765
_diffrn_reflns_theta_full 26.37
_diffrn_reflns_theta_max 26.37
_diffrn_reflns_theta_min 1.05
_exptl_absorpt_coefficient_mu 2.112
_exptl_absorpt_correction_T_max 0.8165
_exptl_absorpt_correction_T_min 0.6773
_exptl_absorpt_correction_type SADABS
_exptl_crystal_colour yellow
_exptl_crystal_density_diffrn 1.339
_exptl_crystal_density_method 'not measured'
_exptl_crystal_description prism
_exptl_crystal_F_000 2040
_exptl_crystal_size_max 0.20
_exptl_crystal_size_mid 0.10
_exptl_crystal_size_min 0.10
_refine_diff_density_max 1.031
_refine_diff_density_min -1.074
_refine_diff_density_rms 0.109
_refine_ls_extinction_method none
_refine_ls_goodness_of_fit_ref 0.939
_refine_ls_hydrogen_treatment refxyz
_refine_ls_matrix_type full
_refine_ls_number_parameters 487
_refine_ls_number_reflns 10011
_refine_ls_number_restraints 0
_refine_ls_restrained_S_all 0.939
_refine_ls_R_factor_all 0.1387
_refine_ls_R_factor_gt 0.0601
_refine_ls_shift/su_max 0.002
_refine_ls_shift/su_mean 0.000
_refine_ls_structure_factor_coef Fsqd
_refine_ls_weighting_details 'calc w=1/[\s^2^(Fo^2^)+(0.0702P)^2^+0.0000P] where P=(Fo^2^+2Fc^2^)/3'
_refine_ls_weighting_scheme calc
_refine_ls_wR_factor_gt 0.1209
_refine_ls_wR_factor_ref 0.1460
_reflns_number_gt 5201
_reflns_number_total 10011
_reflns_threshold_expression >2sigma(I)
_cod_data_source_file ic0259991si20020904_051616.cif
_cod_data_source_block c982_fin
_cod_depositor_comments
;
The following automatic conversions were performed:

'_symmetry_cell_setting' value 'Monoclinic' changed to 'monoclinic'
according to the built-in table from CIF Core dictionary named
'cif_core.dic' version 2.4.1 from 2010-06-29.

Automatic conversion script
Id: cif_fix_values 1646 2011-03-28 12:23:43Z adriana 
;
_cod_original_cell_volume 4894.4(13)
_cod_database_code 4313550

loop_
_symmetry_equiv_pos_as_xyz
'x, y, z'
'-x, y+1/2, -z+1/2'
'-x, -y, -z'
'x, -y-1/2, z-1/2'

loop_
_atom_site_label
_atom_site_type_symbol
_atom_site_fract_x
_atom_site_fract_y
_atom_site_fract_z
_atom_site_U_iso_or_equiv
_atom_site_adp_type
_atom_site_occupancy
_atom_site_symmetry_multiplicity
_atom_site_calc_flag
_atom_site_refinement_flags
_atom_site_disorder_assembly
_atom_site_disorder_group
Mo1 Mo 0.73045(2) 0.45176(5) 0.39979(2) 0.04054(16) Uani 1 1 d . . .
Ge1 Ge 0.73744(4) 0.43225(7) 0.50573(3) 0.0533(2) Uani 1 1 d . . .
Ge2 Ge 0.66440(3) 0.24399(6) 0.38518(3) 0.04467(19) Uani 1 1 d . . .
Ge3 Ge 0.84402(3) 0.33835(6) 0.39502(3) 0.0488(2) Uani 1 1 d . . .
O1 O 0.5979(3) 0.6187(5) 0.3984(3) 0.098(2) Uani 1 1 d . . .
O2 O 0.8117(2) 0.7072(4) 0.4147(2) 0.0694(14) Uani 1 1 d . . .
O3 O 0.7141(3) 0.4978(6) 0.2704(2) 0.0878(17) Uani 1 1 d . . .
N1 N 0.7753(3) 0.5311(6) 0.5634(3) 0.0774(19) Uani 1 1 d . . .
N2 N 0.7167(3) 0.3211(5) 0.5595(3) 0.0661(16) Uani 1 1 d . . .
N3 N 0.5734(2) 0.1993(5) 0.3774(2) 0.0545(14) Uani 1 1 d . . .
N4 N 0.6816(3) 0.0738(4) 0.3808(2) 0.0498(13) Uani 1 1 d . . .
N5 N 0.9010(3) 0.3227(5) 0.3395(3) 0.0680(17) Uani 1 1 d . . .
N6 N 0.9055(3) 0.2359(5) 0.4376(3) 0.0678(17) Uani 1 1 d . . .
C1 C 0.7717(5) 0.4743(9) 0.6148(4) 0.098(3) Uani 1 1 d . . .
H1 H 0.7903 0.5121 0.6486 0.118 Uiso 1 1 calc R . .
C2 C 0.7399(5) 0.3621(9) 0.6133(4) 0.096(3) Uani 1 1 d . . .
H2 H 0.7339 0.3152 0.6457 0.115 Uiso 1 1 calc R . .
C3 C 0.8081(4) 0.6560(8) 0.5595(3) 0.085(3) Uani 1 1 d . . .
H3A H 0.8236 0.6629 0.5221 0.102 Uiso 1 1 calc R . .
H3B H 0.8493 0.6577 0.5869 0.102 Uiso 1 1 calc R . .
C4 C 0.7657(6) 0.7733(9) 0.5691(5) 0.110(4) Uani 1 1 d . . .
C5 C 0.7008(6) 0.7719(9) 0.5256(5) 0.132(4) Uani 1 1 d . . .
H5A H 0.7145 0.7755 0.4880 0.198 Uiso 1 1 calc R . .
H5B H 0.6721 0.8447 0.5318 0.198 Uiso 1 1 calc R . .
H5C H 0.6749 0.6945 0.5300 0.198 Uiso 1 1 calc R . .
C6 C 0.8096(6) 0.8880(8) 0.5572(5) 0.130(4) Uani 1 1 d . . .
H6A H 0.8500 0.8912 0.5846 0.195 Uiso 1 1 calc R . .
H6B H 0.7828 0.9650 0.5597 0.195 Uiso 1 1 calc R . .
H6C H 0.8238 0.8808 0.5198 0.195 Uiso 1 1 calc R . .
C7 C 0.7454(7) 0.7788(10) 0.6287(5) 0.175(7) Uani 1 1 d . . .
H7A H 0.7149 0.7085 0.6345 0.263 Uiso 1 1 calc R . .
H7B H 0.7220 0.8583 0.6341 0.263 Uiso 1 1 calc R . .
H7C H 0.7865 0.7729 0.6554 0.263 Uiso 1 1 calc R . .
C8 C 0.6734(4) 0.2076(6) 0.5510(3) 0.071(2) Uani 1 1 d . . .
H8A H 0.6945 0.1404 0.5754 0.086 Uiso 1 1 calc R . .
H8B H 0.6745 0.1793 0.5121 0.086 Uiso 1 1 calc R . .
C9 C 0.5978(4) 0.2205(8) 0.5618(3) 0.079(2) Uani 1 1 d . . .
C10 C 0.5668(4) 0.3386(9) 0.5329(4) 0.096(3) Uani 1 1 d . . .
H10A H 0.5743 0.3370 0.4935 0.143 Uiso 1 1 calc R . .
H10B H 0.5886 0.4134 0.5506 0.143 Uiso 1 1 calc R . .
H10C H 0.5178 0.3411 0.5361 0.143 Uiso 1 1 calc R . .
C11 C 0.5622(5) 0.1016(9) 0.5365(4) 0.126(4) Uani 1 1 d . . .
H11A H 0.5133 0.1062 0.5401 0.189 Uiso 1 1 calc R . .
H11B H 0.5816 0.0272 0.5563 0.189 Uiso 1 1 calc R . .
H11C H 0.5691 0.0956 0.4971 0.189 Uiso 1 1 calc R . .
C12 C 0.5905(5) 0.2274(9) 0.6247(3) 0.102(3) Uani 1 1 d . . .
H12A H 0.5420 0.2285 0.6302 0.153 Uiso 1 1 calc R . .
H12B H 0.6124 0.3041 0.6404 0.153 Uiso 1 1 calc R . .
H12C H 0.6123 0.1539 0.6435 0.153 Uiso 1 1 calc R . .
C13 C 0.5646(4) 0.0712(7) 0.3738(3) 0.064(2) Uani 1 1 d . . .
H13 H 0.5208 0.0334 0.3701 0.077 Uiso 1 1 calc R . .
C14 C 0.6228(3) 0.0022(6) 0.3760(3) 0.0588(18) Uani 1 1 d . . .
H14 H 0.6230 -0.0870 0.3744 0.071 Uiso 1 1 calc R . .
C15 C 0.5151(3) 0.2898(7) 0.3716(3) 0.066(2) Uani 1 1 d . . .
H15A H 0.5311 0.3705 0.3888 0.079 Uiso 1 1 calc R . .
H15B H 0.4790 0.2570 0.3930 0.079 Uiso 1 1 calc R . .
C16 C 0.4833(4) 0.3161(7) 0.3117(4) 0.078(2) Uani 1 1 d . . .
C17 C 0.5386(4) 0.3582(9) 0.2746(4) 0.100(3) Uani 1 1 d . . .
H17A H 0.5698 0.2881 0.2701 0.150 Uiso 1 1 calc R . .
H17B H 0.5644 0.4292 0.2922 0.150 Uiso 1 1 calc R . .
H17C H 0.5166 0.3839 0.2380 0.150 Uiso 1 1 calc R . .
C18 C 0.4423(5) 0.2049(9) 0.2851(4) 0.122(4) Uani 1 1 d . . .
H18A H 0.4736 0.1368 0.2778 0.183 Uiso 1 1 calc R . .
H18B H 0.4168 0.2319 0.2501 0.183 Uiso 1 1 calc R . .
H18C H 0.4105 0.1749 0.3105 0.183 Uiso 1 1 calc R . .
C19 C 0.4336(4) 0.4290(8) 0.3168(4) 0.118(4) Uani 1 1 d . . .
H19A H 0.4088 0.4469 0.2803 0.177 Uiso 1 1 calc R . .
H19B H 0.4599 0.5033 0.3302 0.177 Uiso 1 1 calc R . .
H19C H 0.4011 0.4075 0.3431 0.177 Uiso 1 1 calc R . .
C20 C 0.7490(3) 0.0173(6) 0.3766(3) 0.0520(17) Uani 1 1 d . . .
H20A H 0.7527 -0.0602 0.3994 0.062 Uiso 1 1 calc R . .
H20B H 0.7844 0.0763 0.3932 0.062 Uiso 1 1 calc R . .
C21 C 0.7655(4) -0.0171(6) 0.3163(3) 0.0611(19) Uani 1 1 d . . .
C22 C 0.7485(5) 0.0958(7) 0.2772(3) 0.083(3) Uani 1 1 d . . .
H22A H 0.7609 0.0757 0.2401 0.125 Uiso 1 1 calc R . .
H22B H 0.7743 0.1696 0.2918 0.125 Uiso 1 1 calc R . .
H22C H 0.6996 0.1137 0.2748 0.125 Uiso 1 1 calc R . .
C23 C 0.8432(4) -0.0452(7) 0.3211(3) 0.080(2) Uani 1 1 d . . .
H23A H 0.8543 -0.1123 0.3483 0.120 Uiso 1 1 calc R . .
H23B H 0.8688 0.0308 0.3331 0.120 Uiso 1 1 calc R . .
H23C H 0.8557 -0.0719 0.2848 0.120 Uiso 1 1 calc R . .
C24 C 0.7266(4) -0.1346(7) 0.2940(3) 0.077(2) Uani 1 1 d . . .
H24A H 0.6774 -0.1194 0.2925 0.116 Uiso 1 1 calc R . .
H24B H 0.7392 -0.2059 0.3186 0.116 Uiso 1 1 calc R . .
H24C H 0.7383 -0.1536 0.2565 0.116 Uiso 1 1 calc R . .
C25 C 0.9560(4) 0.2447(8) 0.3558(5) 0.095(3) Uani 1 1 d . . .
H25 H 0.9896 0.2262 0.3317 0.114 Uiso 1 1 calc R . .
C26 C 0.9593(4) 0.1973(8) 0.4071(5) 0.091(3) Uani 1 1 d . . .
H26 H 0.9946 0.1422 0.4219 0.109 Uiso 1 1 calc R . .
C27 C 0.8904(4) 0.3736(7) 0.2838(4) 0.078(2) Uani 1 1 d . . .
H27A H 0.8409 0.3885 0.2745 0.094 Uiso 1 1 calc R . .
H27B H 0.9038 0.3085 0.2579 0.094 Uiso 1 1 calc R . .
C28 C 0.9285(4) 0.4971(8) 0.2722(4) 0.081(2) Uani 1 1 d . . .
C29 C 0.9084(4) 0.6013(7) 0.3106(3) 0.083(2) Uani 1 1 d . . .
H29A H 0.9220 0.5775 0.3494 0.125 Uiso 1 1 calc R . .
H29B H 0.8589 0.6138 0.3049 0.125 Uiso 1 1 calc R . .
H29C H 0.9315 0.6795 0.3023 0.125 Uiso 1 1 calc R . .
C30 C 1.0052(5) 0.4779(10) 0.2794(6) 0.162(6) Uani 1 1 d . . .
H30A H 1.0278 0.5561 0.2704 0.242 Uiso 1 1 calc R . .
H30B H 1.0172 0.4108 0.2546 0.242 Uiso 1 1 calc R . .
H30C H 1.0201 0.4546 0.3181 0.242 Uiso 1 1 calc R . .
C31 C 0.9038(6) 0.5340(10) 0.2112(4) 0.139(4) Uani 1 1 d . . .
H31A H 0.9062 0.6254 0.2071 0.208 Uiso 1 1 calc R . .
H31B H 0.8566 0.5061 0.2017 0.208 Uiso 1 1 calc R . .
H31C H 0.9331 0.4937 0.1862 0.208 Uiso 1 1 calc R . .
C32 C 0.9008(4) 0.1906(7) 0.4934(3) 0.075(2) Uani 1 1 d . . .
H32A H 0.9102 0.0992 0.4939 0.090 Uiso 1 1 calc R . .
H32B H 0.8532 0.2018 0.5016 0.090 Uiso 1 1 calc R . .
C33 C 0.9483(4) 0.2522(8) 0.5410(4) 0.083(2) Uani 1 1 d . . .
C34 C 0.9310(6) 0.1973(11) 0.5959(4) 0.147(5) Uani 1 1 d . . .
H34A H 0.9651 0.2248 0.6261 0.221 Uiso 1 1 calc R . .
H34B H 0.9311 0.1053 0.5938 0.221 Uiso 1 1 calc R . .
H34C H 0.8858 0.2265 0.6033 0.221 Uiso 1 1 calc R . .
C35 C 1.0253(4) 0.2227(10) 0.5353(5) 0.144(5) Uani 1 1 d . . .
H35A H 1.0531 0.2429 0.5702 0.216 Uiso 1 1 calc R . .
H35B H 1.0404 0.2734 0.5051 0.216 Uiso 1 1 calc R . .
H35C H 1.0303 0.1333 0.5268 0.216 Uiso 1 1 calc R . .
C36 C 0.9401(4) 0.3962(8) 0.5406(4) 0.100(3) Uani 1 1 d . . .
H36A H 0.8974 0.4186 0.5554 0.150 Uiso 1 1 calc R . .
H36B H 0.9391 0.4275 0.5025 0.150 Uiso 1 1 calc R . .
H36C H 0.9786 0.4342 0.5639 0.150 Uiso 1 1 calc R . .
C37 C 0.6447(4) 0.5530(7) 0.3998(3) 0.065(2) Uani 1 1 d . . .
C38 C 0.7818(3) 0.6110(6) 0.4102(3) 0.0504(17) Uani 1 1 d . . .
C39 C 0.7215(3) 0.4759(6) 0.3180(3) 0.0581(18) Uani 1 1 d . . .

loop_
_atom_site_aniso_label
_atom_site_aniso_U_11
_atom_site_aniso_U_22
_atom_site_aniso_U_33
_atom_site_aniso_U_23
_atom_site_aniso_U_13
_atom_site_aniso_U_12
Mo1 0.0295(3) 0.0426(3) 0.0503(3) -0.0011(3) 0.0080(2) 0.0011(2)
Ge1 0.0485(4) 0.0615(5) 0.0519(4) -0.0064(4) 0.0141(3) -0.0138(3)
Ge2 0.0356(4) 0.0464(4) 0.0523(4) -0.0027(3) 0.0063(3) -0.0022(3)
Ge3 0.0329(4) 0.0503(4) 0.0650(5) 0.0031(4) 0.0127(3) 0.0040(3)
O1 0.053(3) 0.087(4) 0.153(6) -0.016(4) 0.013(4) 0.037(3)
O2 0.066(3) 0.053(3) 0.089(4) 0.002(3) 0.009(3) -0.012(3)
O3 0.085(4) 0.120(5) 0.056(3) 0.026(3) 0.000(3) -0.007(3)
N1 0.086(5) 0.093(5) 0.056(4) -0.011(4) 0.022(4) -0.041(4)
N2 0.073(4) 0.071(4) 0.058(4) -0.005(3) 0.022(3) -0.018(3)
N3 0.036(3) 0.056(3) 0.072(4) -0.007(3) 0.011(3) -0.011(3)
N4 0.046(3) 0.042(3) 0.061(4) 0.008(3) 0.004(3) 0.001(2)
N5 0.056(4) 0.069(4) 0.085(5) -0.001(4) 0.032(4) 0.006(3)
N6 0.040(3) 0.062(4) 0.100(5) 0.016(4) 0.002(3) 0.006(3)
C1 0.118(8) 0.119(8) 0.058(6) -0.019(5) 0.012(5) -0.055(6)
C2 0.128(8) 0.106(7) 0.057(6) 0.001(5) 0.026(5) -0.030(6)
C3 0.087(6) 0.098(7) 0.072(6) -0.020(5) 0.014(5) -0.054(5)
C4 0.109(8) 0.092(7) 0.140(9) -0.053(7) 0.067(7) -0.053(6)
C5 0.116(9) 0.106(8) 0.184(12) -0.056(8) 0.067(9) -0.022(7)
C6 0.154(10) 0.089(7) 0.157(10) -0.046(7) 0.068(8) -0.058(7)
C7 0.247(15) 0.152(10) 0.153(11) -0.073(9) 0.141(11) -0.097(10)
C8 0.100(6) 0.055(4) 0.063(5) -0.002(4) 0.025(5) -0.015(4)
C9 0.089(6) 0.085(6) 0.069(6) -0.010(5) 0.042(5) -0.037(5)
C10 0.064(5) 0.133(8) 0.093(7) 0.010(6) 0.019(5) -0.017(6)
C11 0.143(9) 0.130(8) 0.115(8) -0.033(7) 0.061(7) -0.087(7)
C12 0.123(8) 0.120(7) 0.072(6) -0.008(5) 0.053(6) -0.021(6)
C13 0.049(4) 0.066(5) 0.078(5) -0.003(4) 0.010(4) -0.020(4)
C14 0.054(5) 0.043(4) 0.079(5) -0.006(4) 0.008(4) -0.012(3)
C15 0.037(4) 0.074(5) 0.089(6) -0.017(4) 0.015(4) -0.005(3)
C16 0.051(5) 0.066(5) 0.112(7) -0.018(5) -0.015(5) 0.016(4)
C17 0.091(7) 0.123(8) 0.083(6) 0.014(6) -0.002(5) 0.031(6)
C18 0.095(7) 0.104(7) 0.154(10) -0.061(7) -0.042(7) 0.001(6)
C19 0.069(6) 0.097(7) 0.176(10) -0.046(7) -0.040(6) 0.033(5)
C20 0.055(4) 0.046(4) 0.053(4) 0.008(3) -0.001(3) 0.001(3)
C21 0.070(5) 0.051(4) 0.062(5) 0.003(4) 0.003(4) 0.013(4)
C22 0.114(7) 0.075(5) 0.063(5) 0.006(4) 0.016(5) 0.017(5)
C23 0.068(5) 0.075(5) 0.101(6) -0.010(5) 0.027(5) 0.013(4)
C24 0.082(6) 0.073(5) 0.074(5) -0.018(4) -0.004(4) 0.002(4)
C25 0.051(5) 0.074(6) 0.167(10) -0.005(6) 0.048(6) 0.020(4)
C26 0.048(5) 0.066(5) 0.161(10) 0.010(6) 0.021(6) 0.018(4)
C27 0.070(5) 0.079(5) 0.095(7) -0.027(5) 0.044(5) -0.006(4)
C28 0.084(6) 0.083(6) 0.084(6) 0.000(5) 0.041(5) -0.015(5)
C29 0.081(6) 0.083(6) 0.088(6) -0.007(5) 0.018(5) -0.027(5)
C30 0.081(7) 0.146(10) 0.277(17) 0.018(10) 0.104(10) -0.004(7)
C31 0.190(13) 0.142(10) 0.089(8) 0.002(7) 0.040(8) -0.041(9)
C32 0.054(5) 0.059(5) 0.104(7) 0.031(5) -0.021(5) -0.010(4)
C33 0.061(5) 0.083(6) 0.096(7) 0.022(5) -0.023(5) -0.011(4)
C34 0.154(11) 0.163(11) 0.111(9) 0.051(8) -0.047(8) -0.053(9)
C35 0.063(6) 0.154(10) 0.201(13) -0.006(9) -0.053(7) 0.012(6)
C36 0.087(7) 0.080(6) 0.123(8) 0.011(6) -0.030(6) -0.005(5)
C37 0.046(4) 0.059(4) 0.091(6) -0.012(4) 0.008(4) -0.009(4)
C38 0.039(4) 0.047(4) 0.065(5) 0.007(3) 0.007(3) 0.007(3)
C39 0.039(4) 0.065(5) 0.070(5) 0.010(4) 0.004(4) 0.002(3)

loop_
_atom_type_symbol
_atom_type_description
_atom_type_scat_dispersion_real
_atom_type_scat_dispersion_imag
_atom_type_scat_source
Mo Mo -1.6832 0.6857 'International Tables Vol C Tables 4.2.6.8 and 6.1.1.4'
Ge Ge 0.1547 1.8001 'International Tables Vol C Tables 4.2.6.8 and 6.1.1.4'
O O 0.0106 0.0060 'International Tables Vol C Tables 4.2.6.8 and 6.1.1.4'
N N 0.0061 0.0033 'International Tables Vol C Tables 4.2.6.8 and 6.1.1.4'
C C 0.0033 0.0016 'International Tables Vol C Tables 4.2.6.8 and 6.1.1.4'
H H 0.0000 0.0000 'International Tables Vol C Tables 4.2.6.8 and 6.1.1.4'

loop_
_geom_angle_atom_site_label_1
_geom_angle_atom_site_label_2
_geom_angle_atom_site_label_3
_geom_angle
_geom_angle_site_symmetry_1
_geom_angle_site_symmetry_3
_geom_angle_publ_flag
C38 Mo1 C39 90.2(3) . . ?
C38 Mo1 C37 87.7(3) . . ?
C39 Mo1 C37 87.1(3) . . ?
C38 Mo1 Ge3 88.34(17) . . ?
C39 Mo1 Ge3 89.82(19) . . ?
C37 Mo1 Ge3 175.0(2) . . ?
C38 Mo1 Ge1 88.43(19) . . ?
C39 Mo1 Ge1 176.6(2) . . ?
C37 Mo1 Ge1 89.7(2) . . ?
Ge3 Mo1 Ge1 93.28(3) . . ?
C38 Mo1 Ge2 179.27(19) . . ?
C39 Mo1 Ge2 89.2(2) . . ?
C37 Mo1 Ge2 92.72(19) . . ?
Ge3 Mo1 Ge2 91.21(3) . . ?
Ge1 Mo1 Ge2 92.17(3) . . ?
N1 Ge1 N2 86.2(3) . . ?
N1 Ge1 Mo1 133.30(19) . . ?
N2 Ge1 Mo1 140.33(19) . . ?
N3 Ge2 N4 85.7(2) . . ?
N3 Ge2 Mo1 135.03(17) . . ?
N4 Ge2 Mo1 139.21(16) . . ?
N5 Ge3 N6 86.5(3) . . ?
N5 Ge3 Mo1 132.9(2) . . ?
N6 Ge3 Mo1 140.6(2) . . ?
C1 N1 C3 120.7(6) . . ?
C1 N1 Ge1 111.9(5) . . ?
C3 N1 Ge1 127.4(5) . . ?
C2 N2 C8 120.6(6) . . ?
C2 N2 Ge1 112.4(5) . . ?
C8 N2 Ge1 126.6(5) . . ?
C13 N3 C15 122.9(6) . . ?
C13 N3 Ge2 112.0(4) . . ?
C15 N3 Ge2 124.9(4) . . ?
C14 N4 C20 121.6(5) . . ?
C14 N4 Ge2 112.8(4) . . ?
C20 N4 Ge2 125.3(4) . . ?
C25 N5 C27 121.1(7) . . ?
C25 N5 Ge3 111.5(6) . . ?
C27 N5 Ge3 127.3(5) . . ?
C26 N6 C32 121.3(7) . . ?
C26 N6 Ge3 111.1(6) . . ?
C32 N6 Ge3 127.5(5) . . ?
C2 C1 N1 115.5(8) . . ?
C1 C2 N2 113.9(7) . . ?
N1 C3 C4 118.0(7) . . ?
C3 C4 C7 112.0(10) . . ?
C3 C4 C6 106.8(8) . . ?
C7 C4 C6 110.7(8) . . ?
C3 C4 C5 108.1(7) . . ?
C7 C4 C5 110.6(8) . . ?
C6 C4 C5 108.5(10) . . ?
N2 C8 C9 117.1(6) . . ?
C10 C9 C11 110.6(8) . . ?
C10 C9 C12 109.5(7) . . ?
C11 C9 C12 109.9(6) . . ?
C10 C9 C8 109.8(6) . . ?
C11 C9 C8 105.4(7) . . ?
C12 C9 C8 111.6(8) . . ?
C14 C13 N3 115.7(6) . . ?
C13 C14 N4 113.7(6) . . ?
N3 C15 C16 115.8(6) . . ?
C18 C16 C15 113.3(7) . . ?
C18 C16 C17 110.6(8) . . ?
C15 C16 C17 111.0(6) . . ?
C18 C16 C19 108.7(6) . . ?
C15 C16 C19 105.0(7) . . ?
C17 C16 C19 108.1(7) . . ?
N4 C20 C21 116.1(5) . . ?
C24 C21 C22 110.6(6) . . ?
C24 C21 C23 108.7(6) . . ?
C22 C21 C23 109.9(6) . . ?
C24 C21 C20 111.6(6) . . ?
C22 C21 C20 109.6(5) . . ?
C23 C21 C20 106.3(6) . . ?
C26 C25 N5 116.4(8) . . ?
C25 C26 N6 114.5(8) . . ?
N5 C27 C28 117.5(7) . . ?
C30 C28 C29 110.4(8) . . ?
C30 C28 C31 110.3(8) . . ?
C29 C28 C31 108.7(8) . . ?
C30 C28 C27 111.2(7) . . ?
C29 C28 C27 109.9(6) . . ?
C31 C28 C27 106.2(8) . . ?
N6 C32 C33 117.2(6) . . ?
C34 C33 C36 110.6(9) . . ?
C34 C33 C32 108.2(7) . . ?
C36 C33 C32 111.3(7) . . ?
C34 C33 C35 108.2(8) . . ?
C36 C33 C35 107.5(7) . . ?
C32 C33 C35 111.1(8) . . ?
O1 C37 Mo1 174.9(6) . . ?
O2 C38 Mo1 178.0(6) . . ?
O3 C39 Mo1 175.4(6) . . ?

loop_
_geom_bond_atom_site_label_1
_geom_bond_atom_site_label_2
_geom_bond_distance
_geom_bond_site_symmetry_2
_geom_bond_publ_flag
Mo1 C38 1.955(7) . ?
Mo1 C39 1.964(8) . ?
Mo1 C37 1.985(7) . ?
Mo1 Ge3 2.5325(8) . ?
Mo1 Ge1 2.5339(10) . ?
Mo1 Ge2 2.5444(9) . ?
Ge1 N1 1.819(6) . ?
Ge1 N2 1.820(6) . ?
Ge2 N3 1.828(5) . ?
Ge2 N4 1.829(5) . ?
Ge3 N5 1.833(5) . ?
Ge3 N6 1.837(6) . ?
O1 C37 1.144(8) . ?
O2 C38 1.169(7) . ?
O3 C39 1.157(8) . ?
N1 C1 1.377(10) . ?
N1 C3 1.471(9) . ?
N2 C2 1.385(10) . ?
N2 C8 1.464(8) . ?
N3 C13 1.362(8) . ?
N3 C15 1.478(8) . ?
N4 C14 1.369(8) . ?
N4 C20 1.457(7) . ?
N5 C25 1.374(10) . ?
N5 C27 1.432(10) . ?
N6 C26 1.405(10) . ?
N6 C32 1.429(9) . ?
C1 C2 1.333(11) . ?
C3 C4 1.519(12) . ?
C4 C7 1.525(13) . ?
C4 C6 1.526(11) . ?
C4 C5 1.547(14) . ?
C8 C9 1.533(10) . ?
C9 C10 1.516(11) . ?
C9 C11 1.525(10) . ?
C9 C12 1.532(10) . ?
C13 C14 1.344(9) . ?
C15 C16 1.523(11) . ?
C16 C18 1.518(10) . ?
C16 C17 1.539(11) . ?
C16 C19 1.548(10) . ?
C20 C21 1.557(9) . ?
C21 C24 1.519(9) . ?
C21 C22 1.527(9) . ?
C21 C23 1.538(9) . ?
C25 C26 1.320(12) . ?
C27 C28 1.540(10) . ?
C28 C30 1.503(12) . ?
C28 C29 1.512(10) . ?
C28 C31 1.536(12) . ?
C32 C33 1.531(10) . ?
C33 C34 1.510(12) . ?
C33 C36 1.526(11) . ?
C33 C35 1.556(12) . ?
